data_4309804
loop_
_publ_author_name
'Mah\'e, N.'
'Guillou, O.'
'Daiguebonne, C.'
'G\'erault, Y.'
'Caneschi, A.'
'Sangregorio, C.'
'Chane-Ching, J. Y.'
'Car, P. E.'
'Roisnel, T.'

_publ_section_title
;
 Polynuclear Lanthanide Hydroxo Complexes: New Chemical Precursors for
 Coordination Polymers
;
_journal_coden_ASTM INOCAJ
_journal_issue 22
_journal_name_full 'Inorganic Chemistry'
_journal_page_first 7743
_journal_page_last 7750
_journal_paper_doi 10.1021/ic0401086
_journal_volume 44
_journal_year 2005
_chemical_formula_moiety '7(H2 O1), 00.5, 4(O H), 4(N1 O3), Y3'
_chemical_formula_sum 'N4 O23.5 Y3'
_chemical_formula_weight 698.77
_chemical_melting_point ?
_chemical_name_common
;
 cluster oxo hydroxo hexanuclear of yttrium nitrate hydrate
;
_chemical_name_systematic
;
 mu6-oxo octa-mu3-hydroxo hexa-nitrato dodeca-aquo hexa-yttrium
 dinitrato dihydrate
;
_space_group_IT_number 14
_symmetry_cell_setting monoclinic
_symmetry_space_group_name_Hall '-P 2yn'
_symmetry_space_group_name_H-M 'P 1 21/n 1'
_atom_sites_solution_hydrogens geom
_atom_sites_solution_primary direct
_atom_sites_solution_secondary difmap
_audit_creation_method SHELXL-97
_cell_angle_alpha 90.00
_cell_angle_beta 97.6290(7)
_cell_angle_gamma 90.00
_cell_formula_units_Z 4
_cell_length_a 12.5809(2)
_cell_length_b 10.1800(2)
_cell_length_c 15.6655(3)
_cell_measurement_reflns_used 6094
_cell_measurement_temperature 298(2)
_cell_measurement_theta_max 30.03
_cell_measurement_theta_min 1.00
_cell_volume 1988.58(6)
_computing_cell_refinement 'HKL Scalepack (Otwinowski & Minor 1997)'
_computing_data_collection 'Collect (Nonius BV, 1997-2000)'
_computing_data_reduction 'HKL Denzo and Scalepack (Otwinowski & Minor 1997)'
_computing_molecular_graphics 'DIAMOND (Brandeburg, 1999)'
_computing_publication_material 'SHELXL-97 (Sheldrick, 1997)'
_computing_structure_refinement 'SHELXL-97 (Sheldrick, 1997)'
_computing_structure_solution 'SHELXS-97 (Sheldrick, 1990)'
_diffrn_ambient_temperature 298(2)
_diffrn_detector 'CCD plate'
_diffrn_detector_area_resol_mean 9
_diffrn_measured_fraction_theta_full 0.990
_diffrn_measured_fraction_theta_max 0.990
_diffrn_measurement_device '95mm CCD camera on \k-goniostat'
_diffrn_measurement_device_type KappaCCD
_diffrn_measurement_method 'CCD rotation images, thick slices'
_diffrn_radiation_monochromator 'horizonally mounted graphite crystal'
_diffrn_radiation_probe x-ray
_diffrn_radiation_source 'Enraf Nonius FR590'
_diffrn_radiation_type MoK\a
_diffrn_radiation_wavelength 0.71069
_diffrn_reflns_av_R_equivalents 0.0710
_diffrn_reflns_av_sigmaI/netI 0.0568
_diffrn_reflns_limit_h_max 17
_diffrn_reflns_limit_h_min -16
_diffrn_reflns_limit_k_max 13
_diffrn_reflns_limit_k_min -14
_diffrn_reflns_limit_l_max 19
_diffrn_reflns_limit_l_min -21
_diffrn_reflns_number 29905
_diffrn_reflns_theta_full 30.09
_diffrn_reflns_theta_max 30.09
_diffrn_reflns_theta_min 2.39
_exptl_absorpt_coefficient_mu 8.799
_exptl_absorpt_correction_T_max 0.7174
_exptl_absorpt_correction_T_min 0.2073
_exptl_absorpt_correction_type analytical
_exptl_absorpt_process_details
;
[c.f. r.h. blessing, acta cryst. (1995), a51, 33-38]
;
_exptl_crystal_colour colorless
_exptl_crystal_density_diffrn 2.334
_exptl_crystal_density_meas ?
_exptl_crystal_density_method .
_exptl_crystal_description stick
_exptl_crystal_F_000 1332
_exptl_crystal_size_max 0.3
_exptl_crystal_size_mid 0.08
_exptl_crystal_size_min 0.08
_refine_diff_density_max 1.876
_refine_diff_density_min -0.859
_refine_diff_density_rms 0.160
_refine_ls_extinction_coef 0.0029(4)
_refine_ls_extinction_expression Fc^*^=kFc[1+0.001xFc^2^\l^3^/sin(2\q)]^-1/4^
_refine_ls_extinction_method SHELXL
_refine_ls_goodness_of_fit_ref 1.053
_refine_ls_hydrogen_treatment mixed
_refine_ls_matrix_type full
_refine_ls_number_parameters 278
_refine_ls_number_reflns 5794
_refine_ls_number_restraints 0
_refine_ls_restrained_S_all 1.053
_refine_ls_R_factor_all 0.0809
_refine_ls_R_factor_gt 0.0511
_refine_ls_shift/su_max 0.001
_refine_ls_shift/su_mean 0.000
_refine_ls_structure_factor_coef Fsqd
_refine_ls_weighting_details 'calc w=1/[\s^2^(Fo^2^)+(0.0539P)^2^+7.3313P] where P=(Fo^2^+2Fc^2^)/3'
_refine_ls_weighting_scheme calc
_refine_ls_wR_factor_gt 0.1167
_refine_ls_wR_factor_ref 0.1298
_reflns_number_gt 4244
_reflns_number_total 5794
_reflns_threshold_expression >2sigma(I)
_cod_data_source_file ic0401086_3.cif
_cod_data_source_block y6no
_cod_depositor_comments
;
The following automatic conversions were performed:
_chemical_melting_point value 'not measured' changed to '?' - value
is undefined or not given.
Automatic conversion script
Id: cif_fix_values 1391 2010-09-07 12:51:13Z saulius 

The following automatic conversions were performed:
'_symmetry_cell_setting' value 'Monoclinic' changed to 'monoclinic'
according to '/home/saulius/struct/CIF-dictionaries/cif_core.dic'
dictionary named 'cif_core.dic' version 2.4.1 from 2010-06-29.

Automatic conversion script
Id: cif_fix_enum 1527 2010-12-29 10:47:43Z saulius 

The following automatic conversions were performed:

data name '_atom_site_symetry_multiplicity' was replaced with
'_atom_site_symmetry_multiplicity' as specified in the replacement
file 'data/replacement-values/replacement_tags.lst'.

Automatic conversion script
Id: cif_correct_tags 9268 2022-04-12 08:56:07Z antanas 
;
_cod_original_sg_symbol_H-M 'P 21/n'
_cod_original_formula_sum 'N4 O23.50 Y3'
_cod_database_code 4309804

loop_
_symmetry_equiv_pos_as_xyz
'x, y, z'
'x+1/2, -y+1/2, z+1/2'
'-x, -y, -z'
'-x-1/2, y-1/2, -z-1/2'

loop_
_atom_site_label
_atom_site_type_symbol
_atom_site_fract_x
_atom_site_fract_y
_atom_site_fract_z
_atom_site_U_iso_or_equiv
_atom_site_adp_type
_atom_site_occupancy
_atom_site_symmetry_multiplicity
_atom_site_calc_flag
_atom_site_refinement_flags
_atom_site_disorder_assembly
_atom_site_disorder_group
Y1 Y 0.52039(4) 0.11791(4) 0.13867(3) 0.02564(14) Uani 1 1 d . . .
Y2 Y 0.55500(4) -0.20716(4) 0.07750(3) 0.02492(13) Uani 1 1 d . . .
Y3 Y 0.30957(4) -0.04794(5) 0.01678(3) 0.02678(14) Uani 1 1 d . . .
O O 0.5000 0.0000 0.0000 0.0246(10) Uani 1 2 d S . .
O1 O 0.5936(3) 0.2252(3) 0.0278(2) 0.0283(7) Uani 1 1 d . . .
O2 O 0.6612(3) -0.0263(3) 0.1193(2) 0.0274(7) Uani 1 1 d . . .
O3 O 0.4306(3) -0.0815(3) 0.1400(2) 0.0275(7) Uani 1 1 d . . .
O4 O 0.3650(3) 0.1685(4) 0.0461(2) 0.0290(8) Uani 1 1 d . . .
N1 N 0.6180(4) 0.3665(4) 0.2102(3) 0.0339(10) Uani 1 1 d . . .
O11 O 0.5246(4) 0.3670(4) 0.1710(3) 0.0450(10) Uani 1 1 d . . .
O12 O 0.6663(3) 0.2569(4) 0.2156(3) 0.0412(10) Uani 1 1 d . . .
O13 O 0.6612(4) 0.4667(4) 0.2412(3) 0.0459(11) Uani 1 1 d . . .
N2 N 0.6957(4) -0.4368(5) 0.0630(3) 0.0355(10) Uani 1 1 d . . .
O21 O 0.7343(4) -0.3359(4) 0.1016(3) 0.0430(10) Uani 1 1 d . . .
O22 O 0.6004(4) -0.4301(4) 0.0276(3) 0.0466(11) Uani 1 1 d . . .
O23 O 0.7487(4) -0.5387(4) 0.0614(3) 0.0529(12) Uani 1 1 d . . .
N3 N 0.1001(4) -0.0607(7) -0.0917(4) 0.0525(15) Uani 1 1 d . . .
O31 O 0.1260(4) 0.0367(6) -0.0445(3) 0.0616(14) Uani 1 1 d . . .
O32 O 0.1669(4) -0.1512(5) -0.0906(3) 0.0537(12) Uani 1 1 d . . .
O33 O 0.0136(4) -0.0672(8) -0.1392(4) 0.086(2) Uani 1 1 d . . .
O331 O 0.2072(4) 0.0149(7) 0.1300(3) 0.0662(16) Uani 1 1 d . . .
O332 O 0.2335(4) -0.2470(6) 0.0764(4) 0.0677(16) Uani 1 1 d . . .
O221 O 0.4413(4) -0.3727(4) 0.1355(3) 0.0466(11) Uani 1 1 d . . .
O222 O 0.6102(4) -0.2381(4) 0.2316(3) 0.0417(10) Uani 1 1 d . . .
O111 O 0.5839(4) 0.0377(4) 0.2824(3) 0.0445(10) Uani 1 1 d . . .
O112 O 0.3954(5) 0.1740(5) 0.2364(3) 0.0563(13) Uani 1 1 d . . .
O001 O 0.0210(5) 0.7370(8) 0.0868(5) 0.094(2) Uani 1 1 d . . .
N4 N 0.1881(12) 0.3721(12) 0.1592(6) 0.123(5) Uani 1 1 d . . .
O41 O 0.401(2) -0.135(2) 0.3223(17) 0.354(19) Uani 1 1 d . . .
O42 O 0.239(2) 0.366(3) 0.2176(10) 0.350(19) Uani 1 1 d . . .
O43 O 0.3023(8) -0.1626(10) 0.4114(5) 0.129(4) Uani 1 1 d . . .

loop_
_atom_site_aniso_label
_atom_site_aniso_U_11
_atom_site_aniso_U_22
_atom_site_aniso_U_33
_atom_site_aniso_U_23
_atom_site_aniso_U_13
_atom_site_aniso_U_12
Y1 0.0291(3) 0.0267(2) 0.0202(2) -0.00168(16) 0.00004(18) 0.00163(18)
Y2 0.0268(3) 0.0253(2) 0.0220(2) 0.00013(16) 0.00097(18) 0.00218(17)
Y3 0.0230(3) 0.0333(3) 0.0236(3) 0.00163(17) 0.00113(18) 0.00064(18)
O 0.025(3) 0.026(2) 0.022(2) -0.0026(17) -0.0001(19) 0.0016(18)
O1 0.031(2) 0.0279(17) 0.0244(18) -0.0004(13) -0.0004(15) -0.0001(14)
O2 0.0279(19) 0.0297(17) 0.0234(17) 0.0034(13) -0.0004(14) 0.0019(14)
O3 0.0293(19) 0.0308(18) 0.0216(17) -0.0004(13) 0.0009(14) 0.0006(14)
O4 0.0284(19) 0.0334(18) 0.0251(18) -0.0023(14) 0.0027(14) 0.0078(14)
N1 0.041(3) 0.032(2) 0.026(2) -0.0027(17) -0.0028(19) -0.0032(19)
O11 0.039(2) 0.041(2) 0.050(3) -0.0116(19) -0.010(2) 0.0049(18)
O12 0.044(2) 0.033(2) 0.042(2) 0.0008(16) -0.0132(19) 0.0010(17)
O13 0.057(3) 0.033(2) 0.044(2) -0.0112(17) -0.010(2) -0.0063(19)
N2 0.043(3) 0.034(2) 0.029(2) -0.0015(18) 0.005(2) 0.006(2)
O21 0.050(3) 0.036(2) 0.039(2) -0.0061(17) -0.0074(19) 0.0004(18)
O22 0.037(2) 0.040(2) 0.061(3) -0.008(2) -0.001(2) -0.0012(18)
O23 0.064(3) 0.038(2) 0.056(3) -0.005(2) 0.003(2) 0.019(2)
N3 0.030(3) 0.091(5) 0.035(3) -0.002(3) 0.000(2) -0.006(3)
O31 0.042(3) 0.088(4) 0.053(3) -0.015(3) -0.001(2) 0.020(3)
O32 0.044(3) 0.059(3) 0.056(3) -0.002(2) -0.001(2) -0.010(2)
O33 0.031(3) 0.167(7) 0.056(3) -0.012(4) -0.010(2) 0.000(3)
O331 0.040(3) 0.118(5) 0.042(3) 0.004(3) 0.013(2) 0.014(3)
O332 0.049(3) 0.083(4) 0.071(4) 0.036(3) 0.008(3) -0.012(3)
O221 0.044(3) 0.040(2) 0.056(3) 0.0152(19) 0.008(2) 0.0003(19)
O222 0.047(3) 0.046(2) 0.030(2) 0.0109(17) -0.0003(18) 0.0052(19)
O111 0.055(3) 0.052(3) 0.024(2) 0.0022(17) -0.0045(18) 0.002(2)
O112 0.069(3) 0.061(3) 0.042(3) -0.005(2) 0.019(2) 0.012(3)
O001 0.056(4) 0.115(6) 0.112(6) 0.043(5) 0.020(4) 0.006(4)
N4 0.182(12) 0.141(9) 0.057(5) 0.015(5) 0.059(7) 0.108(9)
O41 0.48(3) 0.26(2) 0.41(3) 0.19(2) 0.38(3) 0.17(2)
O42 0.43(3) 0.51(3) 0.091(9) -0.109(15) -0.051(14) 0.36(3)
O43 0.151(8) 0.177(8) 0.069(5) -0.020(5) 0.052(5) -0.106(7)

loop_
_atom_type_symbol
_atom_type_description
_atom_type_scat_dispersion_real
_atom_type_scat_dispersion_imag
_atom_type_scat_source
N N 0.0061 0.0033 'International Tables Vol C Tables 4.2.6.8 and 6.1.1.4'
O O 0.0106 0.0060 'International Tables Vol C Tables 4.2.6.8 and 6.1.1.4'
Y Y -2.7962 3.5667 'International Tables Vol C Tables 4.2.6.8 and 6.1.1.4'

loop_
_geom_angle_atom_site_label_1
_geom_angle_atom_site_label_2
_geom_angle_atom_site_label_3
_geom_angle
_geom_angle_site_symmetry_1
_geom_angle_site_symmetry_3
_geom_angle_publ_flag
O3 Y1 O4 80.22(13) . . ?
O3 Y1 O1 130.79(12) . . ?
O4 Y1 O1 79.36(13) . . ?
O3 Y1 O2 80.28(12) . . ?
O4 Y1 O2 129.91(12) . . ?
O1 Y1 O2 79.53(12) . . ?
O3 Y1 O112 80.93(16) . . ?
O4 Y1 O112 77.20(16) . . ?
O1 Y1 O112 135.75(15) . . ?
O2 Y1 O112 142.94(15) . . ?
O3 Y1 O111 78.38(14) . . ?
O4 Y1 O111 142.76(15) . . ?
O1 Y1 O111 137.01(15) . . ?
O2 Y1 O111 75.47(14) . . ?
O112 Y1 O111 69.61(17) . . ?
O3 Y1 O 65.72(9) . . ?
O4 Y1 O 65.10(9) . . ?
O1 Y1 O 65.07(8) . . ?
O2 Y1 O 64.81(8) . . ?
O112 Y1 O 132.57(13) . . ?
O111 Y1 O 129.52(11) . . ?
O3 Y1 O12 144.84(12) . . ?
O4 Y1 O12 132.59(13) . . ?
O1 Y1 O12 75.95(13) . . ?
O2 Y1 O12 84.13(13) . . ?
O112 Y1 O12 93.39(17) . . ?
O111 Y1 O12 67.24(15) . . ?
O Y1 O12 133.21(11) . . ?
O3 Y1 O11 148.47(14) . . ?
O4 Y1 O11 84.20(13) . . ?
O1 Y1 O11 71.80(14) . . ?
O2 Y1 O11 129.90(13) . . ?
O112 Y1 O11 68.93(17) . . ?
O111 Y1 O11 98.77(15) . . ?
O Y1 O11 130.33(11) . . ?
O12 Y1 O11 49.83(13) . . ?
O3 Y1 N1 156.75(13) . . ?
O4 Y1 N1 108.50(13) . . ?
O1 Y1 N1 72.45(12) . . ?
O2 Y1 N1 107.46(13) . . ?
O112 Y1 N1 80.19(16) . . ?
O111 Y1 N1 82.41(14) . . ?
O Y1 N1 137.52(9) . . ?
O12 Y1 N1 24.98(13) . . ?
O11 Y1 N1 24.85(13) . . ?
O3 Y1 Y2 41.63(9) . . ?
O4 Y1 Y2 99.41(9) . . ?
O1 Y1 Y2 99.38(9) . . ?
O2 Y1 Y2 41.29(9) . . ?
O112 Y1 Y2 121.09(13) . . ?
O111 Y1 Y2 84.16(11) . . ?
O Y1 Y2 45.433(11) . . ?
O12 Y1 Y2 124.02(10) . . ?
O11 Y1 Y2 169.82(11) . . ?
N1 Y1 Y2 148.47(10) . . ?
O3 Y1 Y3 41.22(8) . . ?
O4 Y1 Y3 41.69(9) . . ?
O1 Y1 Y3 99.48(9) . . ?
O2 Y1 Y3 99.11(9) . . ?
O112 Y1 Y3 87.12(13) . . ?
O111 Y1 Y3 118.49(11) . . ?
O Y1 Y3 45.565(11) . . ?
O12 Y1 Y3 173.92(9) . . ?
O11 Y1 Y3 125.16(9) . . ?
N1 Y1 Y3 149.93(9) . . ?
Y2 Y1 Y3 60.292(14) . . ?
O2 Y2 O1 129.85(12) . 3_655 ?
O2 Y2 O4 78.71(13) . 3_655 ?
O1 Y2 O4 79.61(13) 3_655 3_655 ?
O2 Y2 O3 80.76(13) . . ?
O1 Y2 O3 79.68(12) 3_655 . ?
O4 Y2 O3 130.03(12) 3_655 . ?
O2 Y2 O222 75.25(13) . . ?
O1 Y2 O222 141.79(14) 3_655 . ?
O4 Y2 O222 138.19(14) 3_655 . ?
O3 Y2 O222 76.96(13) . . ?
O2 Y2 O221 141.36(14) . . ?
O1 Y2 O221 75.92(14) 3_655 . ?
O4 Y2 O221 139.34(15) 3_655 . ?
O3 Y2 O221 76.45(14) . . ?
O222 Y2 O221 69.49(15) . . ?
O2 Y2 O 64.95(8) . . ?
O1 Y2 O 64.91(9) 3_655 . ?
O4 Y2 O 64.78(9) 3_655 . ?
O3 Y2 O 65.25(9) . . ?
O222 Y2 O 128.05(10) . . ?
O221 Y2 O 128.59(10) . . ?
O2 Y2 O22 131.66(14) . . ?
O1 Y2 O22 84.38(14) 3_655 . ?
O4 Y2 O22 75.59(14) 3_655 . ?
O3 Y2 O22 145.60(14) . . ?
O222 Y2 O22 98.37(15) . . ?
O221 Y2 O22 70.16(16) . . ?
O Y2 O22 132.88(12) . . ?
O2 Y2 O21 84.40(13) . . ?
O1 Y2 O21 131.60(13) 3_655 . ?
O4 Y2 O21 75.10(13) 3_655 . ?
O3 Y2 O21 146.56(13) . . ?
O222 Y2 O21 70.32(14) . . ?
O221 Y2 O21 97.88(14) . . ?
O Y2 O21 132.87(10) . . ?
O22 Y2 O21 49.75(14) . . ?
O2 Y2 N2 108.72(13) . . ?
O1 Y2 N2 108.38(13) 3_655 . ?
O4 Y2 N2 74.99(13) 3_655 . ?
O3 Y2 N2 154.98(13) . . ?
O222 Y2 N2 83.09(14) . . ?
O221 Y2 N2 82.55(15) . . ?
O Y2 N2 139.76(9) . . ?
O22 Y2 N2 24.74(14) . . ?
O21 Y2 N2 25.06(13) . . ?
O2 Y2 Y1 42.02(9) . . ?
O1 Y2 Y1 98.72(9) 3_655 . ?
O4 Y2 Y1 98.71(9) 3_655 . ?
O3 Y2 Y1 41.40(9) . . ?
O222 Y2 Y1 83.11(10) . . ?
O221 Y2 Y1 116.64(11) . . ?
O Y2 Y1 44.966(10) . . ?
O22 Y2 Y1 172.99(11) . . ?
O21 Y2 Y1 125.26(9) . . ?
N2 Y2 Y1 150.25(10) . . ?
O2 Y2 Y3 99.40(9) . . ?
O1 Y2 Y3 41.36(9) 3_655 . ?
O4 Y2 Y3 99.12(9) 3_655 . ?
O3 Y2 Y3 40.99(8) . . ?
O222 Y2 Y3 116.90(11) . . ?
O221 Y2 Y3 83.27(10) . . ?
O Y2 Y3 45.330(11) . . ?
O22 Y2 Y3 124.52(10) . . ?
O21 Y2 Y3 172.43(9) . . ?
N2 Y2 Y3 149.19(10) . . ?
Y1 Y2 Y3 59.890(13) . . ?
O3 Y3 O1 79.86(12) . 3_655 ?
O3 Y3 O2 129.90(13) . 3_655 ?
O1 Y3 O2 79.95(12) 3_655 3_655 ?
O3 Y3 O4 80.19(12) . . ?
O1 Y3 O4 129.27(13) 3_655 . ?
O2 Y3 O4 78.21(12) 3_655 . ?
O3 Y3 O331 77.47(15) . . ?
O1 Y3 O331 140.85(18) 3_655 . ?
O2 Y3 O331 138.50(17) 3_655 . ?
O4 Y3 O331 77.28(18) . . ?
O3 Y3 O332 79.02(16) . . ?
O1 Y3 O332 73.95(18) 3_655 . ?
O2 Y3 O332 136.41(17) 3_655 . ?
O4 Y3 O332 144.80(18) . . ?
O331 Y3 O332 70.7(2) . . ?
O3 Y3 O 65.33(9) . . ?
O1 Y3 O 64.71(9) 3_655 . ?
O2 Y3 O 64.57(9) 3_655 . ?
O4 Y3 O 64.57(9) . . ?
O331 Y3 O 129.78(14) . . ?
O332 Y3 O 128.68(13) . . ?
O3 Y3 O32 145.55(15) . . ?
O1 Y3 O32 80.33(15) 3_655 . ?
O2 Y3 O32 73.15(15) 3_655 . ?
O4 Y3 O32 133.73(15) . . ?
O331 Y3 O32 101.48(18) . . ?
O332 Y3 O32 68.53(18) . . ?
O Y3 O32 128.34(12) . . ?
O3 Y3 O31 146.19(15) . . ?
O1 Y3 O31 129.46(15) 3_655 . ?
O2 Y3 O31 77.87(16) 3_655 . ?
O4 Y3 O31 89.25(16) . . ?
O331 Y3 O31 68.87(17) . . ?
O332 Y3 O31 92.46(19) . . ?
O Y3 O31 137.25(14) . . ?
O32 Y3 O31 49.90(17) . . ?
O3 Y3 N3 155.86(15) . . ?
O1 Y3 N3 104.84(16) 3_655 . ?
O2 Y3 N3 74.03(14) 3_655 . ?
O4 Y3 N3 112.08(17) . . ?
O331 Y3 N3 84.93(17) . . ?
O332 Y3 N3 79.64(18) . . ?
O Y3 N3 138.36(11) . . ?
O32 Y3 N3 24.84(17) . . ?
O31 Y3 N3 25.06(18) . . ?
O3 Y3 Y1 41.31(9) . . ?
O1 Y3 Y1 98.54(9) 3_655 . ?
O2 Y3 Y1 98.19(9) 3_655 . ?
O4 Y3 Y1 41.56(9) . . ?
O331 Y3 Y1 84.87(14) . . ?
O332 Y3 Y1 119.54(13) . . ?
O Y3 Y1 44.924(11) . . ?
O32 Y3 Y1 171.34(12) . . ?
O31 Y3 Y1 129.16(13) . . ?
N3 Y3 Y1 153.43(14) . . ?
O3 Y3 Y2 41.30(9) . . ?
O1 Y3 Y2 41.24(8) 3_655 . ?
O2 Y3 Y2 99.06(9) 3_655 . ?
O4 Y3 Y2 98.83(9) . . ?
O331 Y3 Y2 117.40(13) . . ?
O332 Y3 Y2 83.67(13) . . ?
O Y3 Y2 45.157(11) . . ?
O32 Y3 Y2 120.79(12) . . ?
O31 Y3 Y2 170.64(12) . . ?
N3 Y3 Y2 145.62(14) . . ?
Y1 Y3 Y2 59.818(13) . . ?
Y1 O Y1 180.00(2) 3_655 . ?
Y1 O Y2 89.601(15) 3_655 3_655 ?
Y1 O Y2 90.399(15) . 3_655 ?
Y1 O Y2 90.399(15) 3_655 . ?
Y1 O Y2 89.601(15) . . ?
Y2 O Y2 180.00(2) 3_655 . ?
Y1 O Y3 90.489(16) 3_655 . ?
Y1 O Y3 89.511(16) . . ?
Y2 O Y3 90.487(16) 3_655 . ?
Y2 O Y3 89.513(16) . . ?
Y1 O Y3 89.511(16) 3_655 3_655 ?
Y1 O Y3 90.489(16) . 3_655 ?
Y2 O Y3 89.513(16) 3_655 3_655 ?
Y2 O Y3 90.487(16) . 3_655 ?
Y3 O Y3 180.00(2) . 3_655 ?
Y2 O1 Y3 97.40(13) 3_655 3_655 ?
Y2 O1 Y1 97.53(14) 3_655 . ?
Y3 O1 Y1 97.67(13) 3_655 . ?
Y2 O2 Y3 98.84(13) . 3_655 ?
Y2 O2 Y1 96.69(13) . . ?
Y3 O2 Y1 97.37(12) 3_655 . ?
Y3 O3 Y1 97.47(13) . . ?
Y3 O3 Y2 97.71(13) . . ?
Y1 O3 Y2 96.97(14) . . ?
Y2 O4 Y1 97.75(14) 3_655 . ?
Y2 O4 Y3 98.41(13) 3_655 . ?
Y1 O4 Y3 96.76(13) . . ?
O13 N1 O11 122.0(5) . . ?
O13 N1 O12 121.5(5) . . ?
O11 N1 O12 116.5(4) . . ?
O13 N1 Y1 177.8(4) . . ?
O11 N1 Y1 60.2(3) . . ?
O12 N1 Y1 56.3(2) . . ?
N1 O11 Y1 94.9(3) . . ?
N1 O12 Y1 98.7(3) . . ?
O23 N2 O22 121.6(5) . . ?
O23 N2 O21 121.4(5) . . ?
O22 N2 O21 116.9(5) . . ?
O23 N2 Y2 174.3(4) . . ?
O22 N2 Y2 56.2(3) . . ?
O21 N2 Y2 60.9(3) . . ?
N2 O21 Y2 94.0(3) . . ?
N2 O22 Y2 99.0(3) . . ?
O33 N3 O32 120.5(7) . . ?
O33 N3 O31 122.4(7) . . ?
O32 N3 O31 117.1(5) . . ?
O33 N3 Y3 178.2(5) . . ?
O32 N3 Y3 58.2(3) . . ?
O31 N3 Y3 58.8(3) . . ?
N3 O31 Y3 96.1(4) . . ?
N3 O32 Y3 96.9(4) . . ?
O42 N4 O43 132.0(15) . 4_666 ?
O42 N4 O41 105.8(18) . 4_666 ?
O43 N4 O41 115(2) 4_666 4_666 ?
N4 O41 O42 34.4(10) 4_656 4_656 ?
N4 O42 O41 39.9(11) . 4_666 ?

loop_
_geom_bond_atom_site_label_1
_geom_bond_atom_site_label_2
_geom_bond_distance
_geom_bond_site_symmetry_2
_geom_bond_publ_flag
Y1 O3 2.324(4) . ?
Y1 O4 2.332(4) . ?
Y1 O1 2.341(4) . ?
Y1 O2 2.351(4) . ?
Y1 O112 2.405(5) . ?
Y1 O111 2.428(4) . ?
Y1 O 2.4654(4) . ?
Y1 O12 2.498(4) . ?
Y1 O11 2.585(4) . ?
Y1 N1 2.967(4) . ?
Y1 Y2 3.4885(6) . ?
Y1 Y3 3.4910(7) . ?
Y2 O2 2.318(4) . ?
Y2 O1 2.330(3) 3_655 ?
Y2 O4 2.332(4) 3_655 ?
Y2 O3 2.335(4) . ?
Y2 O222 2.442(4) . ?
Y2 O221 2.461(4) . ?
Y2 O 2.4854(5) . ?
Y2 O22 2.491(4) . ?
Y2 O21 2.592(4) . ?
Y2 N2 2.960(5) . ?
Y2 Y3 3.5052(7) . ?
Y3 O3 2.320(3) . ?
Y3 O1 2.336(4) 3_655 ?
Y3 O2 2.336(3) 3_655 ?
Y3 O4 2.338(4) . ?
Y3 O331 2.412(5) . ?
Y3 O332 2.476(5) . ?
Y3 O 2.4929(5) . ?
Y3 O32 2.520(5) . ?
Y3 O31 2.532(5) . ?
Y3 N3 2.943(5) . ?
O Y1 2.4654(4) 3_655 ?
O Y2 2.4854(5) 3_655 ?
O Y3 2.4929(5) 3_655 ?
O1 Y2 2.330(3) 3_655 ?
O1 Y3 2.336(4) 3_655 ?
O2 Y3 2.336(3) 3_655 ?
O4 Y2 2.332(4) 3_655 ?
N1 O13 1.225(6) . ?
N1 O11 1.251(6) . ?
N1 O12 1.268(6) . ?
N2 O23 1.235(6) . ?
N2 O22 1.254(7) . ?
N2 O21 1.257(6) . ?
N3 O33 1.236(7) . ?
N3 O32 1.245(8) . ?
N3 O31 1.254(8) . ?
N4 O42 1.050(16) . ?
N4 O43 1.182(11) 4_666 ?
N4 O41 1.19(2) 4_666 ?
O41 N4 1.19(2) 4_656 ?
O41 O42 1.79(3) 4_656 ?
O42 O41 1.79(3) 4_666 ?
O43 N4 1.182(11) 4_656 ?
